data_1007024
loop_
_publ_author_name
'Durif, A'
'Guitel, J C'

_publ_section_title
;
Structure de la forme triclinique du monophosphate acide de baryum
;
_journal_coden_ASTM ACBCAR
_journal_name_full 'Acta Crystallographica B (24,1968-38,1982)'
_journal_page_first 1671
_journal_page_last 1672
_journal_paper_doi 10.1107/S0567740878006287
_journal_volume 34
_journal_year 1978
_chemical_formula_structural 'BA (H2 P O4)2'
_chemical_formula_sum 'Ba H4 O8 P2'
_chemical_name_systematic 'Barium dihydrogenphosphate'
_space_group_IT_number 2
_symmetry_cell_setting triclinic
_symmetry_Int_Tables_number 2
_symmetry_space_group_name_Hall '-P 1'
_symmetry_space_group_name_H-M 'P -1'
_cell_angle_alpha 109.36(8)
_cell_angle_beta 104.46(8)
_cell_angle_gamma 96.00(8)
_cell_formula_units_Z 2
_cell_length_a 8.032(5)
_cell_length_b 7.013(5)
_cell_length_c 7.202(5)
_cell_volume 362.7
_refine_ls_R_factor_all 0.033
_cod_original_formula_sum 'H4 Ba O8 P2'
_cod_database_code 1007024

loop_
_symmetry_equiv_pos_as_xyz
x,y,z
-x,-y,-z

loop_
_atom_site_label
_atom_site_type_symbol
_atom_site_symmetry_multiplicity
_atom_site_Wyckoff_symbol
_atom_site_fract_x
_atom_site_fract_y
_atom_site_fract_z
_atom_site_occupancy
_atom_site_attached_hydrogens
_atom_site_calc_flag
Ba1 Ba2+ 2 i 0.09233(4) 0.26660(4) 0.29441(4) 1. 0 d
P1 P5+ 2 i 0.4230(2) 0.7101(2) 0.8014(2) 1. 0 d
P2 P5+ 2 i 0.0966(2) 0.7601(2) 0.2755(2) 1. 0 d
O1 O2- 2 i 0.2207(6) 0.6134(7) 0.2002(7) 1. 1 d
O2 O2- 2 i -0.0160(6) 0.1558(6) 0.8835(6) 1. 0 d
O3 O2- 2 i 0.0162(5) 0.3609(6) 0.6498(6) 1. 0 d
O4 O2- 2 i 0.3846(5) 0.1679(6) 0.1513(6) 1. 1 d
O5 O2- 2 i 0.2154(6) 0.9600(6) 0.4632(6) 1. 1 d
O6 O2- 2 i 0.2919(5) 0.8498(6) 0.7927(6) 1. 0 d
O7 O2- 2 i 0.4230(6) 0.6361(7) -0.0224(7) 1. 1 d
O8 O2- 2 i 0.3904(6) 0.5305(6) 0.5953(6) 1. 0 d

loop_
_atom_type_symbol
_atom_type_oxidation_number
Ba2+ 2.000
P5+ 5.000
O2- -2.000
H1+ 1.000
